data_4342849
loop_
_publ_author_name
'Ali, Akram'
'Barman, Suman K.'
'Mukherjee, Rabindranath'

_publ_section_title
;
 Palladium(II) Complex of a Redox-Active Amidophenolate-Based O,N,S,N
 Ligand: Its Monocation and Dication and Reactivity with PPh3.
;
_journal_issue 11
_journal_name_full 'Inorganic chemistry'
_journal_page_first 5182
_journal_page_last 5194
_journal_paper_doi 10.1021/ic503103e
_journal_volume 54
_journal_year 2015
_chemical_formula_moiety 'C28 H34 Cl2 F6 N2 O P Pd S'
_chemical_formula_sum 'C28 H34 Cl2 F6 N2 O P Pd S'
_chemical_formula_weight 768.90
_chemical_name_systematic
;
 ?
;
_space_group_IT_number 2
_symmetry_cell_setting triclinic
_symmetry_space_group_name_Hall '-P 1'
_symmetry_space_group_name_H-M 'P -1'
_atom_sites_solution_hydrogens geom
_atom_sites_solution_primary direct
_atom_sites_solution_secondary difmap
_audit_creation_method SHELXL-97
_cell_angle_alpha 98.245(2)
_cell_angle_beta 101.789(2)
_cell_angle_gamma 99.790(2)
_cell_formula_units_Z 2
_cell_length_a 10.0900(14)
_cell_length_b 10.8613(15)
_cell_length_c 15.041(2)
_cell_measurement_temperature 100(2)
_cell_measurement_theta_max 25.50
_cell_measurement_theta_min 1.94
_cell_volume 1562.7(4)
_computing_cell_refinement 'Bruker SMART'
_computing_data_collection 'Bruker SMART APEX'
_computing_data_reduction 'Bruker SAINT PLUS'
_computing_molecular_graphics 'Ortep-3 for Windows (Farrugia, 1997)'
_computing_publication_material 'WinGX publication routines (Farrugia, 1999)'
_computing_structure_refinement 'SHELXL-97 (Sheldrick, 1997)'
_computing_structure_solution 'SIR97(Altomare, et. al. 1999)'
_diffrn_ambient_temperature 100(2)
_diffrn_measured_fraction_theta_full 0.977
_diffrn_measured_fraction_theta_max 0.977
_diffrn_measurement_device_type 'CCD area detector'
_diffrn_measurement_method 'phi and omega scans'
_diffrn_radiation_monochromator graphite
_diffrn_radiation_source 'fine-focus sealed tube'
_diffrn_radiation_type MoK\a
_diffrn_radiation_wavelength 0.71073
_diffrn_reflns_av_R_equivalents 0.0266
_diffrn_reflns_av_sigmaI/netI 0.0570
_diffrn_reflns_limit_h_max 12
_diffrn_reflns_limit_h_min -12
_diffrn_reflns_limit_k_max 12
_diffrn_reflns_limit_k_min -13
_diffrn_reflns_limit_l_max 12
_diffrn_reflns_limit_l_min -18
_diffrn_reflns_number 8399
_diffrn_reflns_theta_full 25.50
_diffrn_reflns_theta_max 25.50
_diffrn_reflns_theta_min 1.94
_exptl_absorpt_coefficient_mu 0.945
_exptl_absorpt_correction_T_max 0.910
_exptl_absorpt_correction_T_min 0.828
_exptl_absorpt_correction_type empirical
_exptl_absorpt_process_details SADABS
_exptl_crystal_colour red
_exptl_crystal_density_diffrn 1.634
_exptl_crystal_density_method 'not measured'
_exptl_crystal_description block
_exptl_crystal_F_000 778
_exptl_crystal_size_max 0.20
_exptl_crystal_size_mid 0.20
_exptl_crystal_size_min 0.10
_refine_diff_density_max 2.325
_refine_diff_density_min -1.885
_refine_diff_density_rms 0.196
_refine_ls_extinction_method none
_refine_ls_goodness_of_fit_ref 1.088
_refine_ls_hydrogen_treatment mixed
_refine_ls_matrix_type full
_refine_ls_number_parameters 382
_refine_ls_number_reflns 5684
_refine_ls_number_restraints 0
_refine_ls_restrained_S_all 1.088
_refine_ls_R_factor_all 0.0852
_refine_ls_R_factor_gt 0.0708
_refine_ls_shift/su_max 0.025
_refine_ls_shift/su_mean 0.002
_refine_ls_structure_factor_coef Fsqd
_refine_ls_weighting_details 'calc w=1/[\s^2^(Fo^2^)+(0.1254P)^2^+7.2720P] where P=(Fo^2^+2Fc^2^)/3'
_refine_ls_weighting_scheme calc
_refine_ls_wR_factor_gt 0.1932
_refine_ls_wR_factor_ref 0.2179
_reflns_number_gt 4692
_reflns_number_total 5684
_reflns_threshold_expression >2sigma(I)
_cod_data_source_file ic503103e_si_002.cif
_cod_data_source_block 30apram
_cod_depositor_comments 'Adding full bibliography for 4342848--4342851.cif.'
_cod_original_sg_symbol_H-M p-1
_cod_database_code 4342849

loop_
_symmetry_equiv_pos_as_xyz
'x, y, z'
'-x, -y, -z'

loop_
_atom_site_label
_atom_site_type_symbol
_atom_site_fract_x
_atom_site_fract_y
_atom_site_fract_z
_atom_site_U_iso_or_equiv
_atom_site_adp_type
_atom_site_occupancy
_atom_site_symmetry_multiplicity
_atom_site_calc_flag
_atom_site_refinement_flags
Pd1 Pd 0.13068(5) 0.13611(5) 0.48793(3) 0.0238(2) Uani 1 1 d .
P1A P 0.5000 0.5000 0.5000 0.0263(6) Uani 1 2 d S
S1 S 0.06560(19) 0.01786(17) 0.34677(12) 0.0296(4) Uani 1 1 d .
P1B P 0.0000 0.0000 0.0000 0.0539(10) Uani 1 2 d S
F4 F 0.3792(4) 0.5095(4) 0.4156(3) 0.0374(10) Uani 1 1 d .
F5 F 0.5016(5) 0.3587(4) 0.4528(3) 0.0416(11) Uani 1 1 d .
Cl1 Cl 0.2522(6) 0.6274(5) 0.0396(4) 0.1356(17) Uani 1 1 d .
F6 F 0.3872(5) 0.4436(5) 0.5516(4) 0.0465(12) Uani 1 1 d .
F2 F -0.0967(6) -0.1343(6) -0.0554(4) 0.0639(16) Uani 1 1 d .
F3 F 0.0631(6) -0.0674(6) 0.0813(3) 0.0647(16) Uani 1 1 d .
F1 F 0.1191(5) -0.0272(6) -0.0513(3) 0.0619(16) Uani 1 1 d .
Cl2 Cl 0.0090(8) 0.5886(6) -0.1011(4) 0.172(3) Uani 1 1 d .
O1 O 0.1980(5) 0.2141(5) 0.6234(3) 0.0285(11) Uani 1 1 d .
C4 C 0.3722(9) 0.4035(7) 0.7927(6) 0.042(2) Uani 1 1 d .
H18A H 0.3613 0.4812 0.8271 0.063 Uiso 1 1 calc R
H18B H 0.3388 0.4013 0.7278 0.063 Uiso 1 1 calc R
H18C H 0.4683 0.3991 0.8051 0.063 Uiso 1 1 calc R
N1 N 0.2465(6) 0.0145(5) 0.5228(4) 0.0244(12) Uani 1 1 d .
C2 C 0.3075(7) 0.1649(7) 0.7666(5) 0.0279(15) Uani 1 1 d .
C15 C 0.2823(7) -0.0631(6) 0.4513(4) 0.0223(13) Uani 1 1 d .
N2 N 0.0208(6) 0.2674(5) 0.4478(4) 0.0251(12) Uani 1 1 d .
C7 C 0.3674(7) 0.0781(7) 0.8072(5) 0.0267(15) Uani 1 1 d .
H14 H 0.3962 0.0948 0.8713 0.032 Uiso 1 1 calc R
C20 C 0.2097(7) -0.0616(6) 0.3601(5) 0.0271(15) Uani 1 1 d .
C24 C -0.0497(8) 0.3939(7) 0.3393(5) 0.0339(17) Uani 1 1 d .
H24 H -0.0408 0.4255 0.2861 0.041 Uiso 1 1 calc R
C9 C 0.4568(7) -0.1269(7) 0.8141(5) 0.0286(15) Uani 1 1 d .
C22 C 0.1357(8) 0.2665(7) 0.3195(5) 0.0348(17) Uani 1 1 d .
H22A H 0.1496 0.3206 0.2747 0.042 Uiso 1 1 calc R
H22B H 0.2235 0.2778 0.3637 0.042 Uiso 1 1 calc R
C8 C 0.3897(7) -0.0366(7) 0.7593(5) 0.0261(14) Uani 1 1 d .
C16 C 0.3828(7) -0.1323(6) 0.4609(5) 0.0275(15) Uani 1 1 d .
H6 H 0.4320 -0.1343 0.5199 0.033 Uiso 1 1 calc R
C25 C -0.1444(8) 0.4304(7) 0.3887(5) 0.0340(17) Uani 1 1 d .
H25 H -0.2011 0.4842 0.3673 0.041 Uiso 1 1 calc R
C13 C 0.3487(7) -0.0630(6) 0.6640(5) 0.0250(14) Uani 1 1 d .
H8 H 0.3606 -0.1381 0.6311 0.030 Uiso 1 1 calc R
C23 C 0.0306(8) 0.3105(7) 0.3703(5) 0.0287(15) Uani 1 1 d .
C21 C 0.0943(8) 0.1298(8) 0.2700(5) 0.0376(18) Uani 1 1 d .
H21A H 0.1662 0.1098 0.2398 0.045 Uiso 1 1 calc R
H21B H 0.0101 0.1195 0.2225 0.045 Uiso 1 1 calc R
C19 C 0.2364(8) -0.1313(7) 0.2842(5) 0.0306(16) Uani 1 1 d .
H3 H 0.1855 -0.1317 0.2251 0.037 Uiso 1 1 calc R
C1 C 0.2620(7) 0.1380(6) 0.6684(5) 0.0246(14) Uani 1 1 d .
C14 C 0.2887(7) 0.0245(7) 0.6167(5) 0.0273(15) Uani 1 1 d .
C18 C 0.3379(8) -0.1996(7) 0.2963(5) 0.0342(17) Uani 1 1 d .
H4 H 0.3564 -0.2461 0.2449 0.041 Uiso 1 1 calc R
C17 C 0.4146(7) -0.2009(7) 0.3846(5) 0.0290(15) Uani 1 1 d .
H5 H 0.4852 -0.2463 0.3925 0.035 Uiso 1 1 calc R
C11 C 0.3524(8) -0.1885(7) 0.8640(5) 0.0350(17) Uani 1 1 d .
H12A H 0.3930 -0.2448 0.8999 0.052 Uiso 1 1 calc R
H12B H 0.2710 -0.2358 0.8194 0.052 Uiso 1 1 calc R
H12C H 0.3279 -0.1236 0.9042 0.052 Uiso 1 1 calc R
C27 C -0.0689(7) 0.3037(6) 0.4971(5) 0.0263(15) Uani 1 1 d .
H27 H -0.0740 0.2725 0.5510 0.032 Uiso 1 1 calc R
C26 C -0.1533(8) 0.3862(7) 0.4694(6) 0.0371(18) Uani 1 1 d .
H26 H -0.2140 0.4110 0.5040 0.044 Uiso 1 1 calc R
C12 C 0.4991(9) -0.2303(8) 0.7520(5) 0.0389(19) Uani 1 1 d .
H11A H 0.5646 -0.1915 0.7209 0.058 Uiso 1 1 calc R
H11B H 0.4188 -0.2793 0.7071 0.058 Uiso 1 1 calc R
H11C H 0.5405 -0.2851 0.7890 0.058 Uiso 1 1 calc R
C3 C 0.2893(8) 0.2897(7) 0.8214(5) 0.0347(17) Uani 1 1 d .
C10 C 0.5868(8) -0.0518(7) 0.8864(5) 0.0351(17) Uani 1 1 d .
H13A H 0.6525 -0.0124 0.8557 0.053 Uiso 1 1 calc R
H13B H 0.6272 -0.1086 0.9218 0.053 Uiso 1 1 calc R
H13C H 0.5618 0.0125 0.9268 0.053 Uiso 1 1 calc R
C5 C 0.1375(9) 0.2980(8) 0.8050(6) 0.045(2) Uani 1 1 d .
H17A H 0.1288 0.3761 0.8401 0.068 Uiso 1 1 calc R
H17B H 0.0867 0.2275 0.8242 0.068 Uiso 1 1 calc R
H17C H 0.1011 0.2956 0.7405 0.068 Uiso 1 1 calc R
C6 C 0.3423(10) 0.2975(8) 0.9258(5) 0.044(2) Uani 1 1 d .
H19A H 0.3302 0.3758 0.9585 0.065 Uiso 1 1 calc R
H19B H 0.4387 0.2942 0.9390 0.065 Uiso 1 1 calc R
H19C H 0.2912 0.2272 0.9450 0.065 Uiso 1 1 calc R
C1S C 0.107(3) 0.687(2) -0.0005(13) 0.150(8) Uani 1 1 d .
H1S1 H 0.0523 0.6919 0.0457 0.180 Uiso 1 1 calc R
H1S2 H 0.1343 0.7723 -0.0121 0.180 Uiso 1 1 calc R

loop_
_atom_site_aniso_label
_atom_site_aniso_U_11
_atom_site_aniso_U_22
_atom_site_aniso_U_33
_atom_site_aniso_U_23
_atom_site_aniso_U_13
_atom_site_aniso_U_12
Pd1 0.0237(3) 0.0318(3) 0.0188(3) 0.0045(2) 0.0036(2) 0.0157(2)
P1A 0.0267(13) 0.0295(13) 0.0274(13) 0.0058(10) 0.0075(10) 0.0168(10)
S1 0.0316(10) 0.0384(10) 0.0206(9) 0.0031(7) 0.0015(7) 0.0194(7)
P1B 0.0308(16) 0.115(3) 0.0230(15) 0.0149(17) 0.0063(12) 0.0319(18)
F4 0.036(2) 0.041(2) 0.037(2) 0.0081(19) -0.0010(19) 0.0228(19)
F5 0.055(3) 0.034(2) 0.037(3) 0.0029(19) 0.003(2) 0.028(2)
Cl1 0.159(5) 0.141(4) 0.134(4) 0.051(3) 0.060(4) 0.051(3)
F6 0.040(3) 0.060(3) 0.058(3) 0.032(2) 0.026(2) 0.025(2)
F2 0.051(3) 0.104(5) 0.043(3) 0.011(3) 0.012(3) 0.034(3)
F3 0.051(3) 0.116(5) 0.032(3) 0.015(3) 0.002(2) 0.037(3)
F1 0.034(3) 0.125(5) 0.034(3) 0.012(3) 0.014(2) 0.033(3)
Cl2 0.279(8) 0.165(5) 0.137(5) 0.071(4) 0.106(5) 0.121(6)
O1 0.035(3) 0.035(3) 0.017(2) 0.0052(19) 0.002(2) 0.015(2)
C4 0.049(5) 0.039(4) 0.034(4) 0.000(3) -0.003(4) 0.021(4)
N1 0.027(3) 0.033(3) 0.016(3) 0.004(2) 0.004(2) 0.014(2)
C2 0.028(4) 0.039(4) 0.022(3) 0.005(3) 0.007(3) 0.019(3)
C15 0.024(3) 0.027(3) 0.022(3) 0.007(3) 0.008(3) 0.017(3)
N2 0.019(3) 0.028(3) 0.025(3) 0.001(2) -0.003(2) 0.008(2)
C7 0.025(3) 0.038(4) 0.017(3) 0.001(3) 0.001(3) 0.013(3)
C20 0.026(3) 0.028(3) 0.027(4) 0.004(3) 0.000(3) 0.011(3)
C24 0.038(4) 0.037(4) 0.026(4) 0.006(3) -0.002(3) 0.017(3)
C9 0.027(4) 0.038(4) 0.026(4) 0.009(3) 0.006(3) 0.017(3)
C22 0.037(4) 0.038(4) 0.031(4) 0.008(3) 0.009(3) 0.011(3)
C8 0.021(3) 0.036(4) 0.022(3) 0.008(3) 0.001(3) 0.008(3)
C16 0.029(4) 0.032(4) 0.024(4) 0.009(3) 0.006(3) 0.009(3)
C25 0.031(4) 0.031(4) 0.039(4) 0.006(3) -0.005(3) 0.018(3)
C13 0.025(3) 0.030(3) 0.026(4) 0.007(3) 0.008(3) 0.018(3)
C23 0.035(4) 0.031(4) 0.023(4) 0.008(3) 0.006(3) 0.012(3)
C21 0.043(5) 0.053(5) 0.028(4) 0.016(3) 0.010(3) 0.032(4)
C19 0.033(4) 0.039(4) 0.021(4) 0.003(3) 0.005(3) 0.017(3)
C1 0.024(3) 0.031(3) 0.024(3) 0.005(3) 0.008(3) 0.017(3)
C14 0.028(4) 0.035(4) 0.020(3) 0.003(3) 0.005(3) 0.012(3)
C18 0.039(4) 0.042(4) 0.027(4) 0.006(3) 0.012(3) 0.018(3)
C17 0.032(4) 0.033(4) 0.028(4) 0.008(3) 0.013(3) 0.014(3)
C11 0.035(4) 0.038(4) 0.037(4) 0.017(3) 0.006(3) 0.014(3)
C27 0.022(3) 0.029(3) 0.031(4) 0.000(3) 0.009(3) 0.016(3)
C26 0.029(4) 0.036(4) 0.044(5) 0.000(3) 0.005(3) 0.011(3)
C12 0.052(5) 0.044(4) 0.026(4) 0.008(3) 0.003(3) 0.029(4)
C3 0.049(5) 0.037(4) 0.019(4) 0.001(3) 0.002(3) 0.024(3)
C10 0.031(4) 0.046(4) 0.023(4) 0.005(3) -0.006(3) 0.011(3)
C5 0.053(5) 0.052(5) 0.037(5) 0.000(4) 0.014(4) 0.032(4)
C6 0.069(6) 0.042(4) 0.022(4) -0.002(3) 0.006(4) 0.030(4)
C1S 0.24(3) 0.134(16) 0.099(14) 0.018(12) 0.062(15) 0.087(17)

loop_
_atom_type_symbol
_atom_type_description
_atom_type_scat_dispersion_real
_atom_type_scat_dispersion_imag
_atom_type_scat_source
C C 0.0033 0.0016 'International Tables Vol C Tables 4.2.6.8 and 6.1.1.4'
H H 0.0000 0.0000 'International Tables Vol C Tables 4.2.6.8 and 6.1.1.4'
N N 0.0061 0.0033 'International Tables Vol C Tables 4.2.6.8 and 6.1.1.4'
O O 0.0106 0.0060 'International Tables Vol C Tables 4.2.6.8 and 6.1.1.4'
F F 0.0171 0.0103 'International Tables Vol C Tables 4.2.6.8 and 6.1.1.4'
P P 0.1023 0.0942 'International Tables Vol C Tables 4.2.6.8 and 6.1.1.4'
S S 0.1246 0.1234 'International Tables Vol C Tables 4.2.6.8 and 6.1.1.4'
Pd Pd -0.9988 1.0072 'International Tables Vol C Tables 4.2.6.8 and 6.1.1.4'
Cl Cl 0.1484 0.1585 'International Tables Vol C Tables 4.2.6.8 and 6.1.1.4'

loop_
_geom_angle_atom_site_label_1
_geom_angle_atom_site_label_2
_geom_angle_atom_site_label_3
_geom_angle
_geom_angle_site_symmetry_1
_geom_angle_site_symmetry_3
N1 Pd1 O1 82.9(2) . .
N1 Pd1 N2 176.1(2) . .
O1 Pd1 N2 98.1(2) . .
N1 Pd1 S1 87.44(16) . .
O1 Pd1 S1 169.54(14) . .
N2 Pd1 S1 91.84(16) . .
F6 P1A F6 180.000(1) 2_666 .
F6 P1A F4 89.8(2) 2_666 2_666
F6 P1A F4 90.2(2) . 2_666
F6 P1A F4 90.2(2) 2_666 .
F6 P1A F4 89.8(2) . .
F4 P1A F4 180.000(1) 2_666 .
F6 P1A F5 89.6(3) 2_666 2_666
F6 P1A F5 90.4(3) . 2_666
F4 P1A F5 90.8(2) 2_666 2_666
F4 P1A F5 89.2(2) . 2_666
F6 P1A F5 90.4(3) 2_666 .
F6 P1A F5 89.6(3) . .
F4 P1A F5 89.2(2) 2_666 .
F4 P1A F5 90.8(2) . .
F5 P1A F5 180.000(1) 2_666 .
C20 S1 C21 107.1(3) . .
C20 S1 Pd1 95.5(2) . .
C21 S1 Pd1 104.7(3) . .
F3 P1B F3 180.0(4) . 2
F3 P1B F1 90.2(3) . .
F3 P1B F1 89.8(3) 2 .
F3 P1B F1 89.8(3) . 2
F3 P1B F1 90.2(3) 2 2
F1 P1B F1 180.0(3) . 2
F3 P1B F2 89.7(3) . 2
F3 P1B F2 90.3(3) 2 2
F1 P1B F2 90.1(3) . 2
F1 P1B F2 89.9(3) 2 2
F3 P1B F2 90.3(3) . .
F3 P1B F2 89.7(3) 2 .
F1 P1B F2 89.9(3) . .
F1 P1B F2 90.1(3) 2 .
F2 P1B F2 180.0(5) 2 .
C1 O1 Pd1 110.2(4) . .
C14 N1 C15 129.2(6) . .
C14 N1 Pd1 112.8(4) . .
C15 N1 Pd1 117.8(4) . .
C7 C2 C1 117.2(6) . .
C7 C2 C3 123.1(6) . .
C1 C2 C3 119.7(6) . .
C16 C15 N1 126.7(6) . .
C16 C15 C20 117.5(6) . .
N1 C15 C20 115.6(5) . .
C23 N2 C27 120.6(6) . .
C23 N2 Pd1 119.9(5) . .
C27 N2 Pd1 119.4(5) . .
C2 C7 C8 125.1(6) . .
C19 C20 C15 121.4(6) . .
C19 C20 S1 120.3(5) . .
C15 C20 S1 117.8(5) . .
C23 C24 C25 119.5(7) . .
C8 C9 C12 112.2(6) . .
C8 C9 C11 108.0(5) . .
C12 C9 C11 109.6(6) . .
C8 C9 C10 109.7(6) . .
C12 C9 C10 108.3(6) . .
C11 C9 C10 109.0(6) . .
C21 C22 C23 114.3(6) . .
C13 C8 C7 118.5(6) . .
C13 C8 C9 122.0(6) . .
C7 C8 C9 119.5(6) . .
C15 C16 C17 122.0(7) . .
C26 C25 C24 119.7(6) . .
C8 C13 C14 119.6(6) . .
N2 C23 C24 120.5(7) . .
N2 C23 C22 117.4(6) . .
C24 C23 C22 122.1(7) . .
C22 C21 S1 113.1(5) . .
C18 C19 C20 119.5(7) . .
O1 C1 C2 121.4(6) . .
O1 C1 C14 119.2(6) . .
C2 C1 C14 119.3(6) . .
N1 C14 C13 126.8(6) . .
N1 C14 C1 113.0(6) . .
C13 C14 C1 120.1(6) . .
C19 C18 C17 121.0(7) . .
C18 C17 C16 118.4(7) . .
N2 C27 C26 121.8(7) . .
C25 C26 C27 117.9(7) . .
C5 C3 C6 107.0(7) . .
C5 C3 C4 110.0(6) . .
C6 C3 C4 108.4(7) . .
C5 C3 C2 111.0(6) . .
C6 C3 C2 110.9(6) . .
C4 C3 C2 109.5(6) . .
Cl2 C1S Cl1 109.0(11) . .

loop_
_geom_bond_atom_site_label_1
_geom_bond_atom_site_label_2
_geom_bond_distance
_geom_bond_site_symmetry_2
Pd1 N1 1.965(5) .
Pd1 O1 2.018(5) .
Pd1 N2 2.035(5) .
Pd1 S1 2.2248(18) .
P1A F6 1.592(4) 2_666
P1A F6 1.592(4) .
P1A F4 1.599(4) 2_666
P1A F4 1.599(4) .
P1A F5 1.600(4) 2_666
P1A F5 1.600(4) .
S1 C20 1.805(7) .
S1 C21 1.820(8) .
P1B F3 1.591(5) .
P1B F3 1.591(5) 2
P1B F1 1.601(5) .
P1B F1 1.601(5) 2
P1B F2 1.616(6) 2
P1B F2 1.616(6) .
Cl1 C1S 1.74(2) .
Cl2 C1S 1.72(2) .
O1 C1 1.312(8) .
C4 C3 1.537(12) .
N1 C14 1.372(9) .
N1 C15 1.414(8) .
C2 C7 1.355(9) .
C2 C1 1.425(9) .
C2 C3 1.542(9) .
C15 C16 1.359(9) .
C15 C20 1.421(9) .
N2 C23 1.332(9) .
N2 C27 1.354(9) .
C7 C8 1.424(10) .
C20 C19 1.376(10) .
C24 C23 1.383(10) .
C24 C25 1.398(11) .
C9 C8 1.526(9) .
C9 C12 1.530(10) .
C9 C11 1.533(10) .
C9 C10 1.539(10) .
C22 C21 1.510(11) .
C22 C23 1.528(10) .
C8 C13 1.382(10) .
C16 C17 1.401(10) .
C25 C26 1.381(12) .
C13 C14 1.411(9) .
C19 C18 1.361(10) .
C1 C14 1.456(9) .
C18 C17 1.397(10) .
C27 C26 1.387(10) .
C3 C5 1.521(11) .
C3 C6 1.536(10) .
